data_1560468
loop_
_publ_author_name
'Iyer, Abishek K.'
'Yin, Wenlong'
'Lee, Emma J.'
'Lin, Xinsong'
'Mar, Arthur'

_publ_section_title
;
 Quaternary rare-earth sulfides RE 3 M 0.5 GeS 7 (RE=La--Nd, Sm; M=Co, Ni)
 and Y 3 Pd 0.5 SiS 7
;
_journal_name_full 'Journal of Solid State Chemistry'
_journal_page_first 14
_journal_page_last 23
_journal_paper_doi 10.1016/j.jssc.2017.03.009
_journal_volume 250
_journal_year 2017
_chemical_absolute_configuration ad
_chemical_formula_structural 'Ce3 Ni0.50 Ge S7'
_chemical_formula_sum 'Ce3 Ge Ni0.5 S7'
_chemical_formula_weight 746.72
_chemical_name_common 'cerium nickel germanium sulfide (3/0.5/1/7)'
_chemical_name_systematic 'cerium nickel germanium sulfide (3/0.5/1/7)'
_space_group_crystal_system hexagonal
_space_group_IT_number 173
_space_group_name_Hall 'P 6c'
_space_group_name_H-M_alt 'P 63'
_atom_sites_solution_hydrogens .
_audit_creation_method SHELXL-2014/7
_cell_angle_alpha 90
_cell_angle_beta 90
_cell_angle_gamma 120
_cell_formula_units_Z 2
_cell_length_a 10.2052(13)
_cell_length_b 10.2052(13)
_cell_length_c 5.7921(7)
_cell_measurement_reflns_used 1870
_cell_measurement_temperature 296(2)
_cell_measurement_theta_max 24.60
_cell_measurement_theta_min 4.21
_cell_volume 522.41(11)
_computing_cell_refinement 'Bruker SAINT 8.34A (Bruker, 2013)'
_computing_data_collection 'Bruker APEX 2 (Bruker, 2008)'
_computing_data_reduction 'Bruker SAINT 8.34A'
_computing_molecular_graphics 'ATOMS 5.1 (Dowty, 1999)'
_computing_publication_material 'SHELXL-2014/7 (Sheldrick, 2014)'
_computing_structure_refinement 'SHELXL-2014/7 (Sheldrick, 2014)'
_computing_structure_solution 'SHELXS-97 (Sheldrick, 2008)'
_diffrn_ambient_temperature 296(2)
_diffrn_measured_fraction_theta_full 1.000
_diffrn_measured_fraction_theta_max 0.994
_diffrn_measurement_device_type 'Bruker PLATFORM/SMART APEX II CCD'
_diffrn_measurement_method '\w and \f scans'
_diffrn_radiation_type MoK\a
_diffrn_radiation_wavelength 0.71073
_diffrn_reflns_av_R_equivalents 0.0799
_diffrn_reflns_av_unetI/netI 0.0505
_diffrn_reflns_Laue_measured_fraction_full 1.000
_diffrn_reflns_Laue_measured_fraction_max 0.994
_diffrn_reflns_limit_h_max 15
_diffrn_reflns_limit_h_min -15
_diffrn_reflns_limit_k_max 15
_diffrn_reflns_limit_k_min -15
_diffrn_reflns_limit_l_max 8
_diffrn_reflns_limit_l_min -8
_diffrn_reflns_number 7574
_diffrn_reflns_point_group_measured_fraction_full 1.000
_diffrn_reflns_point_group_measured_fraction_max 0.994
_diffrn_reflns_theta_full 25.242
_diffrn_reflns_theta_max 33.085
_diffrn_reflns_theta_min 2.304
_diffrn_source 'fine-focus sealed tube'
_exptl_absorpt_coefficient_mu 17.875
_exptl_absorpt_correction_T_max 0.557
_exptl_absorpt_correction_T_min 0.395
_exptl_absorpt_correction_type numerical
_exptl_absorpt_process_details 'SHELXL-2014/7 (Sheldrick, 2014)'
_exptl_crystal_colour grey
_exptl_crystal_density_diffrn 4.747
_exptl_crystal_description irregular
_exptl_crystal_F_000 664
_exptl_crystal_size_max 0.084
_exptl_crystal_size_mid 0.063
_exptl_crystal_size_min 0.050
_refine_diff_density_max 2.700
_refine_diff_density_min -1.572
_refine_diff_density_rms 0.305
_refine_ls_abs_structure_details
;
 Refined as an inversion twin.
;
_refine_ls_abs_structure_Flack -0.02(4)
_refine_ls_extinction_coef 0.0019(4)
_refine_ls_extinction_expression Fc^*^=kFc[1+0.001xFc^2^\l^3^/sin(2\q)]^-1/4^
_refine_ls_extinction_method 'SHELXL-2014/7 (Sheldrick 2014'
_refine_ls_goodness_of_fit_ref 1.068
_refine_ls_hydrogen_treatment undef
_refine_ls_matrix_type full
_refine_ls_number_parameters 39
_refine_ls_number_reflns 1318
_refine_ls_number_restraints 1
_refine_ls_restrained_S_all 1.068
_refine_ls_R_factor_all 0.0436
_refine_ls_R_factor_gt 0.0328
_refine_ls_shift/su_max 0.001
_refine_ls_shift/su_mean 0.000
_refine_ls_structure_factor_coef Fsqd
_refine_ls_weighting_details 'w=1/[\s^2^(Fo^2^)+(0.0216P)^2^+0.7989P] where P=(Fo^2^+2Fc^2^)/3'
_refine_ls_weighting_scheme calc
_refine_ls_wR_factor_gt 0.0607
_refine_ls_wR_factor_ref 0.0639
_reflns_Friedel_coverage 0.844
_reflns_Friedel_fraction_full 1.000
_reflns_Friedel_fraction_max 0.993
_reflns_number_gt 1134
_reflns_number_total 1318
_reflns_threshold_expression 'I > 2\s(I)'
_cod_data_source_file mmc18.cif
_cod_data_source_block 7
_cod_original_cell_volume 522.41(15)
_cod_original_formula_sum 'Ce3 Ge Ni0.50 S7'
_cod_database_code 1560468
_shelx_shelxl_version_number 2014/7
_shelx_space_group_comment
;
The symmetry employed for this shelxl refinement is uniquely defined
by the following loop, which should always be used as a source of
symmetry information in preference to the above space-group names.
They are only intended as comments.
;
_shelx_estimated_absorpt_t_min 0.315
_shelx_estimated_absorpt_t_max 0.469

loop_
_space_group_symop_operation_xyz
'x, y, z'
'-y, x-y, z'
'-x+y, -x, z'
'-x, -y, z+1/2'
'y, -x+y, z+1/2'
'x-y, x, z+1/2'

loop_
_atom_site_label
_atom_site_type_symbol
_atom_site_fract_x
_atom_site_fract_y
_atom_site_fract_z
_atom_site_U_iso_or_equiv
_atom_site_adp_type
_atom_site_occupancy
_atom_site_site_symmetry_order
_atom_site_calc_flag
_atom_site_refinement_flags_posn
_atom_site_refinement_flags_adp
_atom_site_refinement_flags_occupancy
_atom_site_disorder_assembly
_atom_site_disorder_group
Ce Ce 0.12838(5) 0.35722(5) 0.48249(18) 0.01197(13) Uani 1 1 d . . . . .
NiA Ni 0.0000 0.0000 0.2479(13) 0.0125(7) Uani 0.5 3 d S T P . .
Ge Ge 0.3333 0.6667 0.9012(3) 0.0123(4) Uani 1 3 d S T P . .
S1 S 0.2422(3) 0.1551(2) 0.5000(6) 0.0155(4) Uani 1 1 d . . . . .
S2 S 0.5206(3) 0.1044(3) 0.2523(4) 0.0132(5) Uani 1 1 d . . . . .
S3 S 0.3333 0.6667 0.2763(7) 0.0131(8) Uani 1 3 d S T P . .

loop_
_atom_site_aniso_label
_atom_site_aniso_U_11
_atom_site_aniso_U_22
_atom_site_aniso_U_33
_atom_site_aniso_U_23
_atom_site_aniso_U_13
_atom_site_aniso_U_12
Ce 0.0122(2) 0.0110(2) 0.0130(2) -0.0009(3) -0.0011(3) 0.00596(18)
NiA 0.0083(10) 0.0083(10) 0.021(2) 0.000 0.000 0.0041(5)
Ge 0.0137(5) 0.0137(5) 0.0096(7) 0.000 0.000 0.0069(3)
S1 0.0157(10) 0.0131(9) 0.0193(11) -0.0044(13) -0.0019(13) 0.0084(8)
S2 0.0122(11) 0.0135(11) 0.0132(10) 0.0003(9) 0.0020(9) 0.0060(10)
S3 0.0142(13) 0.0142(13) 0.0109(18) 0.000 0.000 0.0071(6)

loop_
_atom_type_symbol
_atom_type_description
_atom_type_scat_dispersion_real
_atom_type_scat_dispersion_imag
_atom_type_scat_source
S S 0.1246 0.1234 'International Tables Vol C Tables 4.2.6.8 and 6.1.1.4'
Ni Ni 0.3393 1.1124 'International Tables Vol C Tables 4.2.6.8 and 6.1.1.4'
Ge Ge 0.1547 1.8001 'International Tables Vol C Tables 4.2.6.8 and 6.1.1.4'
Ce Ce -0.2486 2.6331 'International Tables Vol C Tables 4.2.6.8 and 6.1.1.4'

loop_
_geom_angle_atom_site_label_1
_geom_angle_atom_site_label_2
_geom_angle_atom_site_label_3
_geom_angle
_geom_angle_site_symmetry_1
_geom_angle_site_symmetry_3
S1 Ce S1 83.17(9) 2 .
S1 Ce S2 107.73(8) 2 5_565
S1 Ce S2 142.24(9) . 5_565
S1 Ce S1 77.02(8) 2 6_554
S1 Ce S1 77.01(7) . 6_554
S2 Ce S1 140.16(7) 5_565 6_554
S1 Ce S2 139.90(8) 2 6
S1 Ce S2 74.99(7) . 6
S2 Ce S2 74.04(10) 5_565 6
S1 Ce S2 128.00(7) 6_554 6
S1 Ce S3 150.10(8) 2 .
S1 Ce S3 116.94(6) . .
S2 Ce S3 70.77(7) 5_565 .
S1 Ce S3 85.92(9) 6_554 .
S2 Ce S3 69.58(7) 6 .
S1 Ce S2 71.85(7) 2 2
S1 Ce S2 143.84(8) . 2
S2 Ce S2 72.07(5) 5_565 2
S1 Ce S2 72.27(7) 6_554 2
S2 Ce S2 140.04(7) 6 2
S3 Ce S2 79.68(6) . 2
S1 Ce S1 73.95(7) 2 6
S1 Ce S1 73.93(7) . 6
S2 Ce S1 74.76(7) 5_565 6
S1 Ce S1 140.81(8) 6_554 6
S2 Ce S1 67.92(6) 6 6
S3 Ce S1 130.83(9) . 6
S2 Ce S1 121.10(6) 2 6
S1 Ce NiA 47.65(7) 2 .
S1 Ce NiA 47.65(7) . .
S2 Ce NiA 155.37(8) 5_565 .
S1 Ce NiA 46.76(12) 6_554 .
S2 Ce NiA 122.61(7) 6 .
S3 Ce NiA 129.90(13) . .
S2 Ce NiA 96.57(8) 2 .
S1 Ce NiA 94.06(12) 6 .
S1 Ce NiA 46.46(7) 2 4
S1 Ce NiA 46.46(7) . 4
S2 Ce NiA 116.78(11) 5_565 4
S1 Ce NiA 95.44(12) 6_554 4
S2 Ce NiA 95.82(8) 6 4
S3 Ce NiA 161.79(2) . 4
S2 Ce NiA 118.06(6) 2 4
S1 Ce NiA 45.37(11) 6 4
NiA Ce NiA 48.687(11) . 4
S1 NiA S1 92.5(2) 4_554 5_554
S1 NiA S1 92.5(2) 4_554 6_554
S1 NiA S1 92.5(2) 5_554 6_554
S1 NiA S1 87.85(4) 4_554 2
S1 NiA S1 179.6(3) 5_554 2
S1 NiA S1 87.85(4) 6_554 2
S1 NiA S1 87.85(4) 4_554 3
S1 NiA S1 87.85(4) 5_554 3
S1 NiA S1 179.6(3) 6_554 3
S1 NiA S1 91.8(2) 2 3
S1 NiA S1 179.6(3) 4_554 .
S1 NiA S1 87.85(4) 5_554 .
S1 NiA S1 87.85(4) 6_554 .
S1 NiA S1 91.8(2) 2 .
S1 NiA S1 91.8(2) 3 .
S1 NiA NiA 123.51(15) 4_554 4
S1 NiA NiA 123.51(15) 5_554 4
S1 NiA NiA 123.51(15) 6_554 4
S1 NiA NiA 56.05(14) 2 4
S1 NiA NiA 56.05(14) 3 4
S1 NiA NiA 56.05(14) . 4
S1 NiA NiA 56.49(15) 4_554 4_554
S1 NiA NiA 56.49(15) 5_554 4_554
S1 NiA NiA 56.49(15) 6_554 4_554
S1 NiA NiA 123.95(14) 2 4_554
S1 NiA NiA 123.95(14) 3 4_554
S1 NiA NiA 123.95(15) . 4_554
NiA NiA NiA 180.0 4 4_554
S1 NiA Ce 56.52(7) 4_554 2
S1 NiA Ce 126.83(6) 5_554 2
S1 NiA Ce 126.85(6) 6_554 2
S1 NiA Ce 53.13(8) 2 2
S1 NiA Ce 53.11(8) 3 2
S1 NiA Ce 123.0(2) . 2
NiA NiA Ce 66.98(11) 4 2
NiA NiA Ce 113.02(11) 4_554 2
S1 NiA Ce 126.85(6) 4_554 3
S1 NiA Ce 56.53(7) 5_554 3
S1 NiA Ce 126.83(6) 6_554 3
S1 NiA Ce 123.0(2) 2 3
S1 NiA Ce 53.13(8) 3 3
S1 NiA Ce 53.11(8) . 3
NiA NiA Ce 66.98(11) 4 3
NiA NiA Ce 113.02(11) 4_554 3
Ce NiA Ce 105.71(13) 2 3
S1 NiA Ce 126.83(6) 4_554 .
S1 NiA Ce 126.85(6) 5_554 .
S1 NiA Ce 56.53(7) 6_554 .
S1 NiA Ce 53.11(8) 2 .
S1 NiA Ce 123.0(2) 3 .
S1 NiA Ce 53.13(8) . .
NiA NiA Ce 66.98(11) 4 .
NiA NiA Ce 113.02(11) 4_554 .
Ce NiA Ce 105.71(13) 2 .
Ce NiA Ce 105.71(13) 3 .
S1 NiA Ce 52.06(8) 4_554 4_554
S1 NiA Ce 52.04(8) 5_554 4_554
S1 NiA Ce 120.8(2) 6_554 4_554
S1 NiA Ce 128.02(6) 2 4_554
S1 NiA Ce 59.62(7) 3 4_554
S1 NiA Ce 128.00(5) . 4_554
NiA NiA Ce 115.67(11) 4 4_554
NiA NiA Ce 64.33(11) 4_554 4_554
Ce NiA Ce 75.795(8) 2 4_554
Ce NiA Ce 75.795(8) 3 4_554
Ce NiA Ce 177.3(2) . 4_554
S3 Ge S2 112.83(7) 1_556 5_565
S3 Ge S2 112.83(7) 1_556 4_665
S2 Ge S2 105.92(8) 5_565 4_665
S3 Ge S2 112.82(7) 1_556 6
S2 Ge S2 105.92(8) 5_565 6
S2 Ge S2 105.92(8) 4_665 6
NiA S1 NiA 67.46(6) 4 .
NiA S1 Ce 81.50(7) 4 3
NiA S1 Ce 79.23(7) . 3
NiA S1 Ce 81.48(7) 4 .
NiA S1 Ce 79.22(7) . .
Ce S1 Ce 156.41(9) 3 .
NiA S1 Ce 76.72(15) 4 5
NiA S1 Ce 144.18(17) . 5
Ce S1 Ce 95.93(9) 3 5
Ce S1 Ce 95.92(8) . 5
NiA S1 Ce 142.47(17) 4 5_554
NiA S1 Ce 75.01(15) . 5_554
Ce S1 Ce 91.81(8) 3 5_554
Ce S1 Ce 91.80(9) . 5_554
Ce S1 Ce 140.81(8) 5 5_554
Ge S2 Ce 91.18(9) 4_664 6_654
Ge S2 Ce 88.83(8) 4_664 5_554
Ce S2 Ce 109.73(8) 6_654 5_554
Ge S2 Ce 122.14(10) 4_664 3
Ce S2 Ce 141.36(9) 6_654 3
Ce S2 Ce 91.43(7) 5_554 3
Ge S3 Ce 113.22(8) 1_554 .
Ge S3 Ce 113.23(8) 1_554 3_565
Ce S3 Ce 105.47(9) . 3_565
Ge S3 Ce 113.22(8) 1_554 2_665
Ce S3 Ce 105.47(9) . 2_665
Ce S3 Ce 105.47(9) 3_565 2_665

loop_
_geom_bond_atom_site_label_1
_geom_bond_atom_site_label_2
_geom_bond_distance
_geom_bond_site_symmetry_2
Ce S1 2.829(2) 2
Ce S1 2.830(2) .
Ce S2 2.901(2) 5_565
Ce S1 2.978(3) 6_554
Ce S2 2.992(3) 6
Ce S3 3.0279(18) .
Ce S2 3.035(3) 2
Ce S1 3.169(3) 6
Ce NiA 3.475(3) .
Ce NiA 3.549(3) 4
NiA S1 2.601(5) 4_554
NiA S1 2.601(5) 5_554
NiA S1 2.601(5) 6_554
NiA S1 2.614(5) 2
NiA S1 2.614(5) 3
NiA S1 2.614(5) .
NiA NiA 2.8960(4) 4
NiA NiA 2.8961(4) 4_554
NiA Ce 3.475(3) 2
NiA Ce 3.475(3) 3
NiA Ce 3.549(3) 4_554
Ge S3 2.173(4) 1_556
Ge S2 2.223(3) 5_565
Ge S2 2.223(3) 4_665
Ge S2 2.223(3) 6
S1 NiA 2.601(5) 4
S1 Ce 2.829(2) 3
S1 Ce 2.978(3) 5
S1 Ce 3.169(3) 5_554
S2 Ge 2.223(3) 4_664
S2 Ce 2.901(2) 6_654
S2 Ce 2.992(3) 5_554
S2 Ce 3.035(3) 3
S3 Ge 2.173(4) 1_554
S3 Ce 3.0279(18) 3_565
S3 Ce 3.0279(18) 2_665
